data_4100630
loop_
_publ_author_name
'Andrea C. Sudik'
'Andrew R. Millward'
'Nathan W. Ockwig'
'Adrien P. Cote'
'Jaheon Kim'
'Omar M. Yaghi'

_publ_section_title
;
Design, Synthesis, Structure, and Gas (N2, Ar, CO2, CH4 and H2)
Sorption Properties of Porous Metal-Organic Tetrahedral and
Heterocuboidal Polyhedra
;
_journal_name_full 'Journal of the American Chemical Society'
_journal_paper_doi 10.1021/ja042802q
_journal_year 2005
_chemical_formula_moiety 'C108 H84 Fe12 N12 O76 S12, O8'
_chemical_formula_sum 'C108 H84 Fe12 N12 O84 S12'
_chemical_formula_weight 3948.91
_chemical_name_common IRMOP-50
_space_group_IT_number 216
_space_group_name_Hall 'F -4 2 3'
_space_group_name_H-M_alt 'F -4 3 m'
_symmetry_cell_setting cubic
_symmetry_space_group_name_Hall 'F -4 2 3'
_symmetry_space_group_name_H-M 'F -4 3 m'
_cell_angle_alpha 90.00
_cell_angle_beta 90.00
_cell_angle_gamma 90.00
_cell_formula_units_Z 4
_cell_length_a 32.6504(13)
_cell_length_b 32.6504(13)
_cell_length_c 32.6504(13)
_cell_measurement_temperature 258(2)
_cell_volume 34807(2)
_diffrn_ambient_temperature 258(2)
_exptl_crystal_density_diffrn 0.766
_cod_depositor_comments
;
The following automatic conversions were performed:
'_symmetry_cell_setting' value 'Cubic' changed to 'cubic' according to
'/home/saulius/struct/CIF-dictionaries/cif_core.dic' dictionary named
'cif_core.dic' version 2.4.1 from 2010-06-29.

Automatic conversion script
Id: cif_fix_enum 1527 2010-12-29 10:47:43Z saulius 
;
_cod_original_sg_symbol_Hall F-423
_cod_database_code 4100630

loop_
_symmetry_equiv_pos_as_xyz
'x, y, z'
'-x, -y, z'
'-x, y, -z'
'x, -y, -z'
'z, x, y'
'z, -x, -y'
'-z, -x, y'
'-z, x, -y'
'y, z, x'
'-y, z, -x'
'y, -z, -x'
'-y, -z, x'
'y, x, z'
'-y, -x, z'
'y, -x, -z'
'-y, x, -z'
'x, z, y'
'-x, z, -y'
'-x, -z, y'
'x, -z, -y'
'z, y, x'
'z, -y, -x'
'-z, y, -x'
'-z, -y, x'
'x, y+1/2, z+1/2'
'-x, -y+1/2, z+1/2'
'-x, y+1/2, -z+1/2'
'x, -y+1/2, -z+1/2'
'z, x+1/2, y+1/2'
'z, -x+1/2, -y+1/2'
'-z, -x+1/2, y+1/2'
'-z, x+1/2, -y+1/2'
'y, z+1/2, x+1/2'
'-y, z+1/2, -x+1/2'
'y, -z+1/2, -x+1/2'
'-y, -z+1/2, x+1/2'
'y, x+1/2, z+1/2'
'-y, -x+1/2, z+1/2'
'y, -x+1/2, -z+1/2'
'-y, x+1/2, -z+1/2'
'x, z+1/2, y+1/2'
'-x, z+1/2, -y+1/2'
'-x, -z+1/2, y+1/2'
'x, -z+1/2, -y+1/2'
'z, y+1/2, x+1/2'
'z, -y+1/2, -x+1/2'
'-z, y+1/2, -x+1/2'
'-z, -y+1/2, x+1/2'
'x+1/2, y, z+1/2'
'-x+1/2, -y, z+1/2'
'-x+1/2, y, -z+1/2'
'x+1/2, -y, -z+1/2'
'z+1/2, x, y+1/2'
'z+1/2, -x, -y+1/2'
'-z+1/2, -x, y+1/2'
'-z+1/2, x, -y+1/2'
'y+1/2, z, x+1/2'
'-y+1/2, z, -x+1/2'
'y+1/2, -z, -x+1/2'
'-y+1/2, -z, x+1/2'
'y+1/2, x, z+1/2'
'-y+1/2, -x, z+1/2'
'y+1/2, -x, -z+1/2'
'-y+1/2, x, -z+1/2'
'x+1/2, z, y+1/2'
'-x+1/2, z, -y+1/2'
'-x+1/2, -z, y+1/2'
'x+1/2, -z, -y+1/2'
'z+1/2, y, x+1/2'
'z+1/2, -y, -x+1/2'
'-z+1/2, y, -x+1/2'
'-z+1/2, -y, x+1/2'
'x+1/2, y+1/2, z'
'-x+1/2, -y+1/2, z'
'-x+1/2, y+1/2, -z'
'x+1/2, -y+1/2, -z'
'z+1/2, x+1/2, y'
'z+1/2, -x+1/2, -y'
'-z+1/2, -x+1/2, y'
'-z+1/2, x+1/2, -y'
'y+1/2, z+1/2, x'
'-y+1/2, z+1/2, -x'
'y+1/2, -z+1/2, -x'
'-y+1/2, -z+1/2, x'
'y+1/2, x+1/2, z'
'-y+1/2, -x+1/2, z'
'y+1/2, -x+1/2, -z'
'-y+1/2, x+1/2, -z'
'x+1/2, z+1/2, y'
'-x+1/2, z+1/2, -y'
'-x+1/2, -z+1/2, y'
'x+1/2, -z+1/2, -y'
'z+1/2, y+1/2, x'
'z+1/2, -y+1/2, -x'
'-z+1/2, y+1/2, -x'
'-z+1/2, -y+1/2, x'

loop_
_atom_site_label
_atom_site_type_symbol
_atom_site_fract_x
_atom_site_fract_y
_atom_site_fract_z
_atom_site_U_iso_or_equiv
_atom_site_adp_type
_atom_site_occupancy
_atom_site_symmetry_multiplicity
_atom_site_calc_flag
_atom_site_refinement_flags
_atom_site_disorder_assembly
_atom_site_disorder_group
Fe1 Fe 0.41933(4) 0.34726(3) 0.15274(3) 0.0434(4) Uani 1 2 d SD . .
S2 S 0.37989(7) 0.37989(7) 0.23674(8) 0.0551(7) Uani 1 2 d S . .
O2 O 0.37031(18) 0.37031(18) 0.12969(18) 0.045(3) Uani 1 6 d S . .
O3 O 0.40096(17) 0.34869(18) 0.21094(15) 0.0555(13) Uani 1 1 d . . .
O1 O 0.44953(17) 0.40085(15) 0.15772(19) 0.0595(14) Uani 1 1 d . . .
N1 N 0.4766(3) 0.3222(2) 0.1778(2) 0.061(2) Uani 1 2 d SD . .
O4 O 0.3574(2) 0.3574(2) 0.2676(3) 0.082(3) Uani 1 2 d S . .
C1 C 0.4701(2) 0.4701(2) 0.1589(4) 0.059(3) Uani 1 2 d S . .
C2 C 0.4377(2) 0.4377(2) 0.1583(4) 0.054(3) Uani 1 2 d S . .
C3 C 0.4594(2) 0.5105(3) 0.1595(5) 0.086(3) Uani 1 1 d . . .
H3 H 0.4319 0.5179 0.1599 0.104 Uiso 1 1 calc R . .
O5 O 0.4091(2) 0.4091(2) 0.2534(3) 0.093(3) Uani 1 2 d S . .
C4 C 0.4946(3) 0.3388(4) 0.2106(3) 0.089(3) Uani 1 1 d D . .
H4 H 0.4828 0.3617 0.2228 0.107 Uiso 1 1 calc R . .
C5 C 0.5313(4) 0.3225(5) 0.2274(5) 0.128(6) Uani 1 1 d D . .
H5 H 0.5418 0.3340 0.2512 0.153 Uiso 1 1 calc R . .
C6 C 0.5520(6) 0.2903(5) 0.2097(5) 0.161(12) Uani 1 2 d SD . .
H6 H 0.5775 0.2813 0.2187 0.193 Uiso 1 2 calc SR . .
O1W O 0.3730(6) 0.2500(5) 0.2500(5) 0.43(4) Uiso 1 4 d SR . .
O2W O 0.2544(6) 0.3419(5) 0.2500(5) 0.46(4) Uiso 0.25 1 d PR . .

loop_
_atom_site_aniso_label
_atom_site_aniso_U_11
_atom_site_aniso_U_22
_atom_site_aniso_U_33
_atom_site_aniso_U_23
_atom_site_aniso_U_13
_atom_site_aniso_U_12
Fe1 0.0429(7) 0.0437(5) 0.0437(5) 0.0079(6) 0.0051(4) -0.0051(4)
S2 0.0629(11) 0.0629(11) 0.0397(13) 0.0040(9) 0.0040(9) 0.0014(14)
O2 0.045(3) 0.045(3) 0.045(3) 0.010(3) 0.010(3) -0.010(3)
O3 0.062(3) 0.063(3) 0.042(3) 0.009(3) 0.002(2) 0.005(3)
O1 0.054(3) 0.046(3) 0.079(4) 0.008(3) -0.001(3) -0.017(2)
N1 0.050(5) 0.066(4) 0.066(4) 0.013(5) 0.003(3) -0.003(3)
O4 0.093(4) 0.093(4) 0.061(5) 0.027(3) 0.027(3) 0.004(5)
C1 0.051(4) 0.051(4) 0.074(8) 0.004(4) 0.004(4) -0.016(5)
C2 0.054(4) 0.054(4) 0.054(6) 0.001(3) 0.001(3) -0.011(5)
C3 0.038(4) 0.057(5) 0.164(11) 0.001(6) 0.005(6) -0.005(4)
O5 0.093(5) 0.093(5) 0.094(7) -0.026(4) -0.026(4) -0.013(6)
C4 0.071(6) 0.094(8) 0.103(8) 0.017(6) -0.025(6) -0.003(6)
C5 0.084(9) 0.187(17) 0.113(11) 0.011(11) -0.036(8) 0.008(10)
C6 0.075(14) 0.20(2) 0.20(2) 0.08(2) -0.014(9) 0.014(9)

loop_
_geom_bond_atom_site_label_1
_geom_bond_atom_site_label_2
_geom_bond_distance
_geom_bond_site_symmetry_2
_geom_bond_publ_flag
Fe1 O2 1.9221(15) . ?
Fe1 O3 1.993(5) . ?
Fe1 O3 1.994(5) 44 ?
Fe1 O1 2.015(5) . ?
Fe1 O1 2.015(5) 44 ?
Fe1 N1 2.198(10) . ?
S2 O4 1.446(9) . ?
S2 O5 1.455(10) . ?
S2 O3 1.490(6) . ?
S2 O3 1.490(6) 13 ?
O2 Fe1 1.9221(15) 56 ?
O2 Fe1 1.9222(14) 35 ?
O1 C2 1.264(7) . ?
N1 C4 1.339(10) 44 ?
N1 C4 1.339(10) . ?
C1 C3 1.366(11) 13 ?
C1 C3 1.366(10) . ?
C1 C2 1.494(15) . ?
C2 O1 1.264(7) 13 ?
C3 C3 1.389(16) 14_665 ?
C3 H3 0.9300 . ?
C4 C5 1.421(13) . ?
C4 H4 0.9300 . ?
C5 C6 1.375(14) . ?
C5 H5 0.9300 . ?
C6 C5 1.375(14) 44 ?
C6 H6 0.9300 . ?
O1W O2W 1.03(3) 13 ?
O1W O2W 1.03(3) 35 ?
O1W O2W 1.03(3) 9 ?
O1W O2W 1.03(3) 39 ?
O2W O1W 1.03(3) 5 ?
